data_4322345
loop_
_publ_author_name
'Richard A. Kortes'
'Steven J. Geib'
'Fu-Tyan Lin'
'Rex E. Shepherd'

_publ_section_title
;
 Crystal and Molecular Structure of a Potential DNA Groove-Spanning
 Chelate: [MV][Pt2(hdta)Cl2].4H2O (MV2+= 1,1'-Dimethyl-4,4'-bipyridinium,
 hdta4-= 1,6-Hexanediamine-N,N,N',N'-tetraacetate)
;
_journal_name_full 'Inorganic Chemistry'
_journal_page_first 5045
_journal_page_last 5052
_journal_paper_doi 10.1021/ic990123o
_journal_volume 38
_journal_year 1999
_chemical_formula_sum 'C29 H20 Cl2 N2 O12 Pt2'
_chemical_formula_weight 1049.55
_chemical_name_systematic
;
 ?
;
_space_group_IT_number 15
_symmetry_cell_setting monoclinic
_symmetry_space_group_name_Hall '-C 2yc'
_symmetry_space_group_name_H-M 'C 1 2/c 1'
_atom_sites_solution_hydrogens geom
_atom_sites_solution_primary direct
_atom_sites_solution_secondary difmap
_audit_creation_method SHELXL-97
_cell_angle_alpha 90.00
_cell_angle_beta 109.07(3)
_cell_angle_gamma 90.00
_cell_formula_units_Z 4
_cell_length_a 22.757(5)
_cell_length_b 13.566(3)
_cell_length_c 12.120(2)
_cell_measurement_temperature 200(2)
_cell_volume 3536.4(14)
_computing_structure_refinement 'SHELXL-97 (Sheldrick, 1997)'
_computing_structure_solution 'SHELXS-97 (Sheldrick, 1990)'
_diffrn_ambient_temperature 200(2)
_diffrn_measured_fraction_theta_full 0.996
_diffrn_measured_fraction_theta_max 0.996
_diffrn_radiation_monochromator graphite
_diffrn_radiation_source 'fine-focus sealed tube'
_diffrn_radiation_type MoK\a
_diffrn_radiation_wavelength 0.71073
_diffrn_reflns_av_R_equivalents 0.0430
_diffrn_reflns_av_sigmaI/netI 0.0388
_diffrn_reflns_limit_h_max 27
_diffrn_reflns_limit_h_min 0
_diffrn_reflns_limit_k_max 16
_diffrn_reflns_limit_k_min 0
_diffrn_reflns_limit_l_max 13
_diffrn_reflns_limit_l_min -14
_diffrn_reflns_number 3195
_diffrn_reflns_theta_full 25.02
_diffrn_reflns_theta_max 25.02
_diffrn_reflns_theta_min 1.77
_exptl_absorpt_coefficient_mu 8.114
_exptl_crystal_density_diffrn 1.971
_exptl_crystal_density_method 'not measured'
_exptl_crystal_F_000 1976
_refine_diff_density_max 1.103
_refine_diff_density_min -1.226
_refine_diff_density_rms 0.201
_refine_ls_extinction_method none
_refine_ls_goodness_of_fit_ref 0.930
_refine_ls_hydrogen_treatment mixed
_refine_ls_matrix_type full
_refine_ls_number_parameters 271
_refine_ls_number_reflns 3115
_refine_ls_number_restraints 0
_refine_ls_restrained_S_all 0.930
_refine_ls_R_factor_all 0.0633
_refine_ls_R_factor_gt 0.0440
_refine_ls_shift/su_max 0.002
_refine_ls_shift/su_mean 0.000
_refine_ls_structure_factor_coef Fsqd
_refine_ls_weighting_details 'calc w=1/[\s^2^(Fo^2^)+(0.0925P)^2^+18.8885P] where P=(Fo^2^+2Fc^2^)/3'
_refine_ls_weighting_scheme calc
_refine_ls_wR_factor_gt 0.1117
_refine_ls_wR_factor_ref 0.1252
_reflns_number_gt 2424
_reflns_number_total 3115
_reflns_threshold_expression >2sigma(I)
_cod_data_source_file ic990123o.cif
_cod_data_source_block sheperd
_cod_original_cell_volume 3536.4(12)
_cod_database_code 4322345

loop_
_symmetry_equiv_pos_as_xyz
'x, y, z'
'-x, y, -z+1/2'
'x+1/2, y+1/2, z'
'-x+1/2, y+1/2, -z+1/2'
'-x, -y, -z'
'x, -y, z-1/2'
'-x+1/2, -y+1/2, -z'
'x+1/2, -y+1/2, z-1/2'

loop_
_atom_site_label
_atom_site_type_symbol
_atom_site_fract_x
_atom_site_fract_y
_atom_site_fract_z
_atom_site_U_iso_or_equiv
_atom_site_adp_type
_atom_site_occupancy
_atom_site_symmetry_multiplicity
_atom_site_calc_flag
_atom_site_refinement_flags
_atom_site_disorder_assembly
_atom_site_disorder_group
Pt Pt 0.209866(17) -0.12131(2) 0.44507(3) 0.03820(17) Uani 1 1 d . . .
Cl Cl 0.14793(14) -0.1751(2) 0.2636(2) 0.0597(7) Uani 1 1 d . . .
O1 O 0.2849(3) -0.0953(5) 0.3963(6) 0.0462(16) Uani 1 1 d . . .
N1 N 0.2610(4) -0.0665(5) 0.5998(7) 0.047(2) Uani 1 1 d . . .
C1 C 0.3331(5) -0.0803(7) 0.4841(9) 0.048(2) Uani 1 1 d . . .
O2 O 0.1485(4) -0.1461(6) 0.5283(8) 0.064(2) Uani 1 1 d . . .
C2 C 0.3269(6) -0.0825(8) 0.6057(9) 0.053(3) Uani 1 1 d . . .
H2A H 0.3416 -0.1469 0.6428 0.063 Uiso 1 1 calc R . .
H2B H 0.3535 -0.0304 0.6545 0.063 Uiso 1 1 calc R . .
C3 C 0.2413(6) -0.1216(7) 0.6872(10) 0.051(3) Uani 1 1 d . . .
H3A H 0.2509 -0.0825 0.7599 0.061 Uiso 1 1 calc R . .
H3B H 0.2645 -0.1845 0.7059 0.061 Uiso 1 1 calc R . .
O3 O 0.3842(4) -0.0664(7) 0.4726(8) 0.073(3) Uani 1 1 d . . .
O4 O 0.1433(4) -0.1576(6) 0.7065(8) 0.071(2) Uani 1 1 d . . .
C4 C 0.1723(6) -0.1422(7) 0.6400(12) 0.054(3) Uani 1 1 d . . .
C5 C 0.2475(6) 0.0422(7) 0.6120(10) 0.057(3) Uani 1 1 d . . .
H5A H 0.2037 0.0490 0.6091 0.068 Uiso 1 1 calc R . .
H5B H 0.2742 0.0654 0.6896 0.068 Uiso 1 1 calc R . .
O5 O -0.0762(8) -0.0223(12) 0.7091(16) 0.068(4) Uani 0.50 1 d P . .
O6 O 0.0904(7) -0.3409(9) 0.7058(13) 0.127(5) Uani 1 1 d . . .
C6 C 0.2581(8) 0.1083(7) 0.5189(11) 0.066(4) Uani 1 1 d . . .
H6A H 0.2296 0.0893 0.4410 0.079 Uiso 1 1 calc R . .
H6B H 0.3013 0.1011 0.5188 0.079 Uiso 1 1 calc R . .
C7 C 0.2461(7) 0.2151(7) 0.5452(12) 0.069(4) Uani 1 1 d . . .
H7A H 0.2033 0.2209 0.5482 0.083 Uiso 1 1 calc R . .
H7B H 0.2753 0.2336 0.6228 0.083 Uiso 1 1 calc R . .
O7 O 0.0177(10) -0.4277(14) 0.7874(18) 0.084(6) Uani 0.50 1 d P . .
C11 C 0.0260(9) 0.0221(14) 0.4696(17) 0.042(4) Uani 0.50 1 d P . .
C12 C 0.0061(5) -0.0852(8) 0.4666(10) 0.051(3) Uani 1 1 d . . .
C13 C 0.0196(9) -0.1454(16) 0.373(2) 0.050(5) Uani 0.50 1 d P . .
C14 C 0.0023(10) -0.2425(13) 0.369(2) 0.049(5) Uani 0.50 1 d P . .
C15 C -0.0229(8) -0.2779(11) 0.4409(15) 0.032(4) Uani 0.50 1 d P . .
C16 C -0.0452(14) -0.3843(13) 0.429(2) 0.067(8) Uani 0.50 1 d P . .
C17 C -0.0769(13) -0.3257(15) 0.500(2) 0.066(7) Uani 0.50 1 d P . .
C18 C -0.0486(7) -0.2220(8) 0.5182(10) 0.063(3) Uani 1 1 d . . .
C19 C -0.0176(12) -0.1236(14) 0.536(2) 0.054(6) Uani 0.50 1 d P . .
C20 C -0.0852(9) -0.1572(16) 0.5677(18) 0.049(5) Uani 0.50 1 d P . .
C21 C -0.0701(10) -0.0589(16) 0.582(2) 0.050(5) Uani 0.50 1 d P . .
C22 C -0.0156(12) -0.1906(18) 0.469(2) 0.060(6) Uani 0.50 1 d P . .
C23 C 0.0096(9) -0.4007(14) 0.3396(18) 0.043(5) Uani 0.50 1 d P . .

loop_
_atom_site_aniso_label
_atom_site_aniso_U_11
_atom_site_aniso_U_22
_atom_site_aniso_U_33
_atom_site_aniso_U_23
_atom_site_aniso_U_13
_atom_site_aniso_U_12
Pt 0.0411(3) 0.0301(2) 0.0393(2) 0.00437(14) 0.00758(16) 0.00358(15)
Cl 0.0496(16) 0.0705(17) 0.0437(15) 0.0080(12) -0.0057(12) -0.0055(13)
O1 0.053(5) 0.047(3) 0.038(4) -0.002(3) 0.015(3) -0.008(3)
N1 0.070(6) 0.029(4) 0.044(5) 0.001(3) 0.021(4) 0.000(4)
C1 0.056(7) 0.035(5) 0.051(6) 0.001(4) 0.013(5) -0.007(5)
O2 0.054(5) 0.075(5) 0.068(6) 0.025(4) 0.028(4) 0.013(4)
C2 0.067(8) 0.047(6) 0.042(6) -0.010(5) 0.015(5) -0.014(5)
C3 0.067(8) 0.045(6) 0.044(6) 0.004(4) 0.021(5) -0.006(5)
O3 0.065(6) 0.094(7) 0.071(6) -0.011(5) 0.035(5) -0.035(5)
O4 0.073(6) 0.079(5) 0.079(6) 0.012(5) 0.048(5) 0.006(5)
C4 0.059(7) 0.040(5) 0.072(8) 0.009(5) 0.033(6) 0.005(5)
C5 0.089(9) 0.031(5) 0.062(7) -0.007(4) 0.039(7) -0.007(5)
O5 0.058(11) 0.066(10) 0.080(12) 0.000(8) 0.023(9) 0.007(8)
O6 0.131(11) 0.117(9) 0.172(13) -0.052(9) 0.103(10) -0.042(8)
C6 0.129(12) 0.028(5) 0.060(7) -0.003(4) 0.058(8) 0.002(6)
C7 0.121(12) 0.027(5) 0.084(9) -0.010(5) 0.066(9) -0.004(6)
O7 0.080(18) 0.085(12) 0.082(17) 0.005(10) 0.021(11) 0.006(10)
C11 0.034(11) 0.048(10) 0.040(11) -0.002(8) 0.009(9) -0.002(8)
C12 0.046(7) 0.049(6) 0.048(6) -0.002(5) 0.000(5) 0.003(5)
C13 0.027(10) 0.061(12) 0.052(12) -0.011(10) -0.001(9) -0.004(9)
C14 0.037(12) 0.036(10) 0.073(15) -0.005(9) 0.017(11) -0.005(8)
C15 0.025(9) 0.026(8) 0.035(10) -0.008(7) -0.006(7) 0.006(7)
C16 0.089(19) 0.025(10) 0.066(15) 0.006(9) -0.004(14) -0.024(10)
C17 0.10(2) 0.039(11) 0.055(14) 0.000(10) 0.016(13) -0.024(12)
C18 0.093(10) 0.046(6) 0.043(7) -0.002(5) 0.014(7) -0.011(6)
C19 0.065(15) 0.045(12) 0.051(13) 0.002(10) 0.018(11) 0.017(10)
C20 0.032(11) 0.064(13) 0.043(11) -0.007(10) 0.002(9) -0.010(9)
C21 0.037(12) 0.054(12) 0.056(13) 0.001(10) 0.010(10) -0.006(9)
C22 0.063(17) 0.067(15) 0.050(14) 0.003(12) 0.017(12) 0.014(12)
C23 0.038(11) 0.040(9) 0.050(12) 0.007(8) 0.012(9) 0.016(8)

loop_
_atom_type_symbol
_atom_type_description
_atom_type_scat_dispersion_real
_atom_type_scat_dispersion_imag
_atom_type_scat_source
C C 0.0033 0.0016 'International Tables Vol C Tables 4.2.6.8 and 6.1.1.4'
H H 0.0000 0.0000 'International Tables Vol C Tables 4.2.6.8 and 6.1.1.4'
N N 0.0061 0.0033 'International Tables Vol C Tables 4.2.6.8 and 6.1.1.4'
O O 0.0106 0.0060 'International Tables Vol C Tables 4.2.6.8 and 6.1.1.4'
Pt Pt -1.7033 8.3905 'International Tables Vol C Tables 4.2.6.8 and 6.1.1.4'
Cl Cl 0.1484 0.1585 'International Tables Vol C Tables 4.2.6.8 and 6.1.1.4'

loop_
_geom_angle_atom_site_label_1
_geom_angle_atom_site_label_2
_geom_angle_atom_site_label_3
_geom_angle
_geom_angle_site_symmetry_1
_geom_angle_site_symmetry_3
_geom_angle_publ_flag
N1 Pt O2 83.0(4) . . ?
N1 Pt O1 85.4(3) . . ?
O2 Pt O1 167.6(3) . . ?
N1 Pt Cl 176.5(2) . . ?
O2 Pt Cl 96.8(3) . . ?
O1 Pt Cl 95.0(2) . . ?
C1 O1 Pt 111.4(7) . . ?
C3 N1 C2 115.3(8) . . ?
C3 N1 C5 107.5(8) . . ?
C2 N1 C5 111.5(8) . . ?
C3 N1 Pt 105.3(6) . . ?
C2 N1 Pt 105.0(6) . . ?
C5 N1 Pt 112.1(7) . . ?
O3 C1 O1 121.3(11) . . ?
O3 C1 C2 120.0(10) . . ?
O1 C1 C2 118.6(10) . . ?
C4 O2 Pt 113.7(8) . . ?
N1 C2 C1 111.0(9) . . ?
N1 C3 C4 110.1(9) . . ?
O4 C4 O2 124.1(12) . . ?
O4 C4 C3 120.2(12) . . ?
O2 C4 C3 115.7(10) . . ?
C6 C5 N1 114.4(8) . . ?
C5 C6 C7 108.8(9) . . ?
C7 C7 C6 112.0(11) 7_556 . ?
C19 C11 C21 74.9(17) 5_556 5_556 ?
C19 C11 C12 51.3(13) 5_556 5_556 ?
C21 C11 C12 123.8(17) 5_556 5_556 ?
C19 C11 C12 156(2) 5_556 . ?
C21 C11 C12 124.6(17) 5_556 . ?
C12 C11 C12 111.6(13) 5_556 . ?
C19 C11 C11 105(2) 5_556 5_556 ?
C21 C11 C11 180(2) 5_556 5_556 ?
C12 C11 C11 56.5(12) 5_556 5_556 ?
C12 C11 C11 55.1(11) . 5_556 ?
C19 C12 C11 59.9(13) . 5_556 ?
C19 C12 C13 121.3(15) . . ?
C11 C12 C13 162.3(13) 5_556 . ?
C19 C12 C22 51.8(14) . . ?
C11 C12 C22 108.2(14) 5_556 . ?
C13 C12 C22 69.6(14) . . ?
C19 C12 C11 124.9(15) . . ?
C11 C12 C11 68.4(13) 5_556 . ?
C13 C12 C11 113.7(14) . . ?
C22 C12 C11 176.6(16) . . ?
C14 C13 C12 115(2) . . ?
C14 C13 C22 59.3(15) . . ?
C12 C13 C22 55.3(12) . . ?
C15 C14 C13 122(2) . . ?
C15 C14 C22 49.8(15) . . ?
C13 C14 C22 71.8(17) . . ?
C22 C15 C14 77.0(18) . . ?
C22 C15 C18 51.1(14) . . ?
C14 C15 C18 126.9(15) . . ?
C22 C15 C16 162(2) . . ?
C14 C15 C16 119.9(19) . . ?
C18 C15 C16 111.2(18) . . ?
C22 C15 C17 107.2(19) . . ?
C14 C15 C17 162.4(18) . . ?
C18 C15 C17 56.4(11) . . ?
C16 C15 C17 55.1(16) . . ?
C17 C16 C15 69.7(15) . . ?
C17 C16 C23 154.4(16) . . ?
C15 C16 C23 84.7(16) . . ?
C16 C17 C18 107.8(19) . . ?
C16 C17 C15 55.2(13) . . ?
C18 C17 C15 52.9(10) . . ?
C22 C18 C15 53.9(15) . . ?
C22 C18 C20 122.0(17) . . ?
C15 C18 C20 165.6(14) . . ?
C22 C18 C19 53.3(16) . . ?
C15 C18 C19 106.6(15) . . ?
C20 C18 C19 73.1(13) . . ?
C22 C18 C17 124.4(19) . . ?
C15 C18 C17 70.8(13) . . ?
C20 C18 C17 109.9(16) . . ?
C19 C18 C17 176.7(19) . . ?
C22 C19 C12 75(2) . . ?
C22 C19 C11 137(3) . 5_556 ?
C12 C19 C11 68.8(15) . 5_556 ?
C22 C19 C18 50.3(16) . . ?
C12 C19 C18 124.2(19) . . ?
C11 C19 C18 146(2) 5_556 . ?
C22 C19 C21 141(2) . . ?
C12 C19 C21 120.4(16) . . ?
C11 C19 C21 53.8(13) 5_556 . ?
C18 C19 C21 99.0(17) . . ?
C22 C19 C20 100(2) . . ?
C12 C19 C20 148(2) . . ?
C11 C19 C20 98.6(17) 5_556 . ?
C18 C19 C20 52.8(12) . . ?
C21 C19 C20 46.5(12) . . ?
C21 C20 C18 118.8(18) . . ?
C21 C20 C19 65.0(14) . . ?
C18 C20 C19 54.1(11) . . ?
C20 C21 C11 118(2) . 5_556 ?
C20 C21 O5 108.3(17) . . ?
C11 C21 O5 125.5(17) 5_556 . ?
C20 C21 C19 68.6(15) . . ?
C11 C21 C19 51.3(13) 5_556 . ?
O5 C21 C19 136.9(17) . . ?
C18 C22 C15 75.0(19) . . ?
C18 C22 C19 76(2) . . ?
C15 C22 C19 150(3) . . ?
C18 C22 C12 128(2) . . ?
C15 C22 C12 157(2) . . ?
C19 C22 C12 53.0(15) . . ?
C18 C22 C14 127(2) . . ?
C15 C22 C14 53.1(15) . . ?
C19 C22 C14 157(3) . . ?
C12 C22 C14 103.9(18) . . ?
C18 C22 C13 169(2) . . ?
C15 C22 C13 102.0(19) . . ?
C19 C22 C13 108(2) . . ?
C12 C22 C13 55.0(12) . . ?
C14 C22 C13 48.9(12) . . ?

loop_
_geom_bond_atom_site_label_1
_geom_bond_atom_site_label_2
_geom_bond_distance
_geom_bond_site_symmetry_2
_geom_bond_publ_flag
Pt N1 1.999(9) . ?
Pt O2 2.000(8) . ?
Pt O1 2.012(7) . ?
Pt Cl 2.309(3) . ?
O1 C1 1.271(13) . ?
N1 C3 1.481(12) . ?
N1 C2 1.494(14) . ?
N1 C5 1.524(11) . ?
C1 O3 1.231(13) . ?
C1 C2 1.526(15) . ?
O2 C4 1.285(15) . ?
C3 C4 1.512(17) . ?
O4 C4 1.214(14) . ?
C5 C6 1.521(14) . ?
O5 C21 1.67(3) . ?
C6 C7 1.526(13) . ?
C7 C7 1.50(2) 7_556 ?
O7 O7 1.00(3) 2_556 ?
C11 C19 1.39(3) 5_556 ?
C11 C21 1.44(3) 5_556 ?
C11 C12 1.50(2) 5_556 ?
C11 C12 1.52(2) . ?
C11 C11 1.70(4) 5_556 ?
C12 C19 1.25(3) . ?
C12 C11 1.50(2) 5_556 ?
C12 C13 1.51(3) . ?
C12 C22 1.52(3) . ?
C13 C14 1.37(3) . ?
C13 C22 1.73(4) . ?
C14 C15 1.29(3) . ?
C14 C22 1.57(3) . ?
C15 C22 1.23(3) . ?
C15 C18 1.47(2) . ?
C15 C16 1.52(2) . ?
C15 C17 1.74(3) . ?
C16 C17 1.52(4) . ?
C16 C23 1.91(4) . ?
C17 C18 1.53(2) . ?
C18 C22 1.18(3) . ?
C18 C20 1.47(3) . ?
C18 C19 1.49(2) . ?
C19 C22 1.23(3) . ?
C19 C11 1.39(3) 5_556 ?
C19 C21 1.72(3) . ?
C19 C20 1.76(3) . ?
C20 C21 1.37(3) . ?
C21 C11 1.44(3) 5_556 ?
